data_1010507
loop_
_publ_author_name
'Harang, L'

_publ_section_title
;
Ueber die Kristallstruktur der tetragonalen Verbindungen Ag Cl O~3~ und
Ag Br O~3~.
;
_journal_coden_ASTM ZEKGAX
_journal_name_full
;
Zeitschrift fuer Kristallographie, Kristallgeometrie, Kristallphysik,
Kristallchemie (-144,1977)
;
_journal_page_first 399
_journal_page_last 407
_journal_volume 66
_journal_year 1927
_chemical_formula_structural 'Ag Br O3'
_chemical_formula_sum 'Ag Br O3'
_chemical_name_systematic 'Silver bromate'
_space_group_IT_number 139
_symmetry_cell_setting tetragonal
_symmetry_Int_Tables_number 139
_symmetry_space_group_name_Hall '-I 4 2'
_symmetry_space_group_name_H-M 'I 4/m m m'
_cell_angle_alpha 90
_cell_angle_beta 90
_cell_angle_gamma 90
_cell_formula_units_Z 8
_cell_length_a 8.59
_cell_length_b 8.59
_cell_length_c 8.08
_cell_volume 596.2
_cod_database_code 1010507

loop_
_symmetry_equiv_pos_as_xyz
x,y,z
-x,-y,z
-x,y,z
x,-y,z
-y,x,z
y,-x,z
y,x,z
-y,-x,z
-x,-y,-z
x,y,-z
x,-y,-z
-x,y,-z
y,-x,-z
-y,x,-z
-y,-x,-z
y,x,-z
1/2+x,1/2+y,1/2+z
1/2-x,1/2-y,1/2+z
1/2-x,1/2+y,1/2+z
1/2+x,1/2-y,1/2+z
1/2-y,1/2+x,1/2+z
1/2+y,1/2-x,1/2+z
1/2+y,1/2+x,1/2+z
1/2-y,1/2-x,1/2+z
1/2-x,1/2-y,1/2-z
1/2+x,1/2+y,1/2-z
1/2+x,1/2-y,1/2-z
1/2-x,1/2+y,1/2-z
1/2+y,1/2-x,1/2-z
1/2-y,1/2+x,1/2-z
1/2-y,1/2-x,1/2-z
1/2+y,1/2+x,1/2-z

loop_
_atom_site_label
_atom_site_type_symbol
_atom_site_symmetry_multiplicity
_atom_site_Wyckoff_symbol
_atom_site_fract_x
_atom_site_fract_y
_atom_site_fract_z
_atom_site_occupancy
_atom_site_attached_hydrogens
_atom_site_calc_flag
Ag1 Ag1+ 2 a 0. 0. 0. 1. 0 d
Ag2 Ag1+ 2 b 0. 0. 0.5 1. 0 d
Ag3 Ag1+ 4 c 0. 0.5 0. 1. 0 d
Br1 Br5+ 8 f 0.25 0.25 0.25 1. 0 d
O1 O2- 8 ? -1. -1. -1. 3. 0 dum

loop_
_atom_type_symbol
_atom_type_oxidation_number
Ag1+ 1.000
Br5+ 5.000
O2- -2.000
